data_7117289
loop_
_publ_author_name
'Heidi Schneider'
'David Schmidt'
'Udo Radius'

_publ_section_title
;
 The reductive P-P coupling of primary and secondary phosphines mediated
 by N-heterocyclic carbenes
;
_journal_name_full Chem.Commun.
_journal_page_first 10138
_journal_paper_doi 10.1039/C5cc02517F
_journal_volume 51
_journal_year 2015
_chemical_formula_sum 'C60 H51 P10'
_chemical_formula_weight 1081.71
_chemical_name_systematic
; 
 ? 
;
_space_group_IT_number 2
_symmetry_cell_setting triclinic
_symmetry_space_group_name_Hall '-P 1'
_symmetry_space_group_name_H-M 'P -1'
_atom_sites_solution_hydrogens geom
_atom_sites_solution_primary direct
_atom_sites_solution_secondary difmap
_audit_creation_method SHELXL-97
_audit_update_record
;
2015-03-25 deposited with the CCDC.
2015-05-26 downloaded from the CCDC.
;
_cell_angle_alpha 90.19(3)
_cell_angle_beta 93.99(3)
_cell_angle_gamma 93.20(3)
_cell_formula_units_Z 2
_cell_length_a 10.102(2)
_cell_length_b 13.842(3)
_cell_length_c 19.518(4)
_cell_measurement_reflns_used 9979
_cell_measurement_temperature 173(2)
_cell_measurement_theta_max 26.3975
_cell_measurement_theta_min 2.3425
_cell_volume 2718.3(10)
_computing_cell_refinement 'Saint-NT v. 7.23'
_computing_data_collection 'Smart-NT v. 5.63'
_computing_data_reduction 'Saint-NT v. 7.23'
_computing_molecular_graphics 'XP in ShelxTL-97'
_computing_publication_material 'XP in ShelxTL-97'
_computing_structure_refinement 'SHELXL-97 (Sheldrick, 1997)'
_computing_structure_solution 'SHELXS-97 (Sheldrick, 1990)'
_diffrn_ambient_temperature 173(2)
_diffrn_measured_fraction_theta_full 0.990
_diffrn_measured_fraction_theta_max 0.976
_diffrn_measurement_device_type 'CCD area detector'
_diffrn_measurement_method 'phi and omega scans'
_diffrn_radiation_monochromator graphite
_diffrn_radiation_source 'fine-focus sealed tube'
_diffrn_radiation_type MoK\a
_diffrn_radiation_wavelength 0.71073
_diffrn_reflns_av_R_equivalents 0.0000
_diffrn_reflns_av_sigmaI/netI 0.0431
_diffrn_reflns_limit_h_max 12
_diffrn_reflns_limit_h_min -12
_diffrn_reflns_limit_k_max 17
_diffrn_reflns_limit_k_min -17
_diffrn_reflns_limit_l_max 24
_diffrn_reflns_limit_l_min 0
_diffrn_reflns_number 11007
_diffrn_reflns_theta_full 26.00
_diffrn_reflns_theta_max 26.50
_diffrn_reflns_theta_min 1.05
_exptl_absorpt_coefficient_mu 0.355
_exptl_absorpt_correction_T_max 0.745321
_exptl_absorpt_correction_T_min 0.612855
_exptl_absorpt_correction_type multi-scan
_exptl_absorpt_process_details 'TwinAbs-2008/3 (Bruker, 2008)'
_exptl_crystal_colour colourless
_exptl_crystal_density_diffrn 1.322
_exptl_crystal_density_method 'not measured'
_exptl_crystal_description block
_exptl_crystal_F_000 1122
_exptl_crystal_size_max 0.15
_exptl_crystal_size_mid 0.15
_exptl_crystal_size_min 0.10
_refine_diff_density_max 0.704
_refine_diff_density_min -0.738
_refine_diff_density_rms 0.071
_refine_ls_extinction_method none
_refine_ls_goodness_of_fit_ref 1.121
_refine_ls_hydrogen_treatment constr
_refine_ls_matrix_type full
_refine_ls_number_parameters 669
_refine_ls_number_reflns 11007
_refine_ls_number_restraints 0
_refine_ls_restrained_S_all 1.121
_refine_ls_R_factor_all 0.0673
_refine_ls_R_factor_gt 0.0589
_refine_ls_shift/su_max 0.001
_refine_ls_shift/su_mean 0.000
_refine_ls_structure_factor_coef Fsqd
_refine_ls_weighting_details 'calc w=1/[\s^2^(Fo^2^)+(0.0380P)^2^+3.2001P] where P=(Fo^2^+2Fc^2^)/3'
_refine_ls_weighting_scheme calc
_refine_ls_wR_factor_gt 0.1279
_refine_ls_wR_factor_ref 0.1375
_reflns_number_gt 9868
_reflns_number_total 11007
_reflns_threshold_expression >2sigma(I)
_cod_data_source_file c5cc02517f2.cif
_cod_data_source_block compound_5
_cod_original_cell_volume 2718.4(9)
_cod_original_sg_symbol_H-M P-1
_cod_database_code 7117289

loop_
_symmetry_equiv_pos_as_xyz
'x, y, z'
'-x, -y, -z'

loop_
_atom_site_label
_atom_site_type_symbol
_atom_site_fract_x
_atom_site_fract_y
_atom_site_fract_z
_atom_site_U_iso_or_equiv
_atom_site_adp_type
_atom_site_occupancy
_atom_site_symmetry_multiplicity
_atom_site_calc_flag
_atom_site_refinement_flags
_atom_site_disorder_assembly
_atom_site_disorder_group
P1 P 0.78274(9) 0.27975(6) 0.15982(4) 0.02736(19) Uani 1 1 d . . .
P2 P 0.95782(9) 0.33511(6) 0.10648(5) 0.0286(2) Uani 1 1 d . . .
P3 P 0.85561(9) 0.39854(7) 0.01507(5) 0.0299(2) Uani 1 1 d . . .
P4 P 0.74421(9) 0.26298(6) -0.01753(4) 0.02771(19) Uani 1 1 d . . .
P5 P 0.71919(9) 0.17395(6) 0.07675(4) 0.02737(19) Uani 1 1 d . . .
P6 P 0.23755(14) 0.24068(14) 0.49725(6) 0.0757(5) Uani 1 1 d . . .
P7 P 0.36217(14) 0.37236(12) 0.52338(6) 0.0647(4) Uani 1 1 d . C .
P8 P 0.47333(11) 0.32041(9) 0.61703(5) 0.0431(3) Uani 1 1 d . . .
P9 P 0.30539(10) 0.26199(8) 0.67449(5) 0.0366(2) Uani 1 1 d . C .
P10 P 0.22886(13) 0.15621(10) 0.59332(6) 0.0583(4) Uani 1 1 d . C .
C11 C 0.8675(4) 0.2008(3) 0.22238(18) 0.0352(8) Uani 1 1 d . . .
C12 C 0.9683(5) 0.1418(3) 0.2083(2) 0.0561(12) Uani 1 1 d . . .
H12A H 0.9969 0.1395 0.1630 0.067 Uiso 1 1 calc R . .
C13 C 1.0283(6) 0.0859(4) 0.2589(3) 0.0732(16) Uani 1 1 d . . .
H13A H 1.0990 0.0471 0.2485 0.088 Uiso 1 1 calc R . .
C14 C 0.9863(7) 0.0865(4) 0.3238(3) 0.090(2) Uani 1 1 d . . .
H14A H 1.0272 0.0479 0.3584 0.108 Uiso 1 1 calc R . .
C15 C 0.8853(8) 0.1427(5) 0.3387(3) 0.106(3) Uani 1 1 d . . .
H15A H 0.8558 0.1431 0.3838 0.127 Uiso 1 1 calc R . .
C16 C 0.8246(6) 0.1998(4) 0.2875(2) 0.0738(17) Uani 1 1 d . . .
H16A H 0.7533 0.2380 0.2981 0.089 Uiso 1 1 calc R . .
C21 C 1.0162(3) 0.4418(2) 0.15919(18) 0.0298(7) Uani 1 1 d . . .
C22 C 0.9362(4) 0.4942(3) 0.1992(2) 0.0377(8) Uani 1 1 d . . .
H22A H 0.8439 0.4768 0.1996 0.045 Uiso 1 1 calc R . .
C23 C 0.9915(4) 0.5721(3) 0.2386(2) 0.0438(10) Uani 1 1 d . . .
H23A H 0.9369 0.6079 0.2658 0.053 Uiso 1 1 calc R . .
C24 C 1.1244(4) 0.5974(3) 0.2382(2) 0.0480(10) Uani 1 1 d . . .
H24A H 1.1617 0.6499 0.2659 0.058 Uiso 1 1 calc R . .
C25 C 1.2050(4) 0.5471(3) 0.1976(2) 0.0497(11) Uani 1 1 d . . .
H25A H 1.2967 0.5659 0.1965 0.060 Uiso 1 1 calc R . .
C26 C 1.1503(4) 0.4692(3) 0.1589(2) 0.0398(9) Uani 1 1 d . . .
H26A H 1.2054 0.4339 0.1315 0.048 Uiso 1 1 calc R . .
C31 C 0.7273(3) 0.4723(3) 0.04658(17) 0.0304(7) Uani 1 1 d . . .
C32 C 0.6051(3) 0.4373(3) 0.06729(18) 0.0330(8) Uani 1 1 d . . .
H32A H 0.5808 0.3701 0.0636 0.040 Uiso 1 1 calc R . .
C33 C 0.5176(4) 0.5002(3) 0.0934(2) 0.0403(9) Uani 1 1 d . . .
H33A H 0.4345 0.4758 0.1081 0.048 Uiso 1 1 calc R . .
C34 C 0.5518(4) 0.5978(3) 0.0980(2) 0.0439(10) Uani 1 1 d . . .
H34A H 0.4926 0.6405 0.1162 0.053 Uiso 1 1 calc R . .
C35 C 0.6707(5) 0.6336(3) 0.0763(2) 0.0509(11) Uani 1 1 d . . .
H35A H 0.6931 0.7011 0.0790 0.061 Uiso 1 1 calc R . .
C36 C 0.7591(4) 0.5714(3) 0.0503(2) 0.0430(9) Uani 1 1 d . . .
H36A H 0.8412 0.5967 0.0350 0.052 Uiso 1 1 calc R . .
C41 C 0.8782(3) 0.2017(2) -0.05664(17) 0.0286(7) Uani 1 1 d . . .
C42 C 0.9605(4) 0.2518(3) -0.10054(19) 0.0403(9) Uani 1 1 d . . .
H42A H 0.9549 0.3197 -0.1056 0.048 Uiso 1 1 calc R . .
C43 C 1.0503(4) 0.2039(3) -0.1369(2) 0.0463(10) Uani 1 1 d . . .
H43A H 1.1060 0.2393 -0.1663 0.056 Uiso 1 1 calc R . .
C44 C 1.0592(4) 0.1060(3) -0.1306(2) 0.0456(10) Uani 1 1 d . . .
H44A H 1.1208 0.0732 -0.1555 0.055 Uiso 1 1 calc R . .
C45 C 0.9786(5) 0.0559(3) -0.0881(2) 0.0572(13) Uani 1 1 d . . .
H45A H 0.9853 -0.0120 -0.0833 0.069 Uiso 1 1 calc R . .
C46 C 0.8867(4) 0.1028(3) -0.0519(2) 0.0474(10) Uani 1 1 d . . .
H46A H 0.8296 0.0665 -0.0237 0.057 Uiso 1 1 calc R . .
C51 C 0.5361(3) 0.1722(2) 0.07412(18) 0.0302(7) Uani 1 1 d . . .
C52 C 0.4630(4) 0.2071(3) 0.1256(2) 0.0425(9) Uani 1 1 d . . .
H52A H 0.5074 0.2349 0.1661 0.051 Uiso 1 1 calc R . .
C53 C 0.3249(4) 0.2012(3) 0.1180(3) 0.0575(12) Uani 1 1 d . . .
H53A H 0.2756 0.2257 0.1533 0.069 Uiso 1 1 calc R . .
C54 C 0.2586(4) 0.1604(3) 0.0600(3) 0.0575(13) Uani 1 1 d . . .
H54A H 0.1642 0.1575 0.0550 0.069 Uiso 1 1 calc R . .
C55 C 0.3297(4) 0.1243(3) 0.0096(2) 0.0500(11) Uani 1 1 d . . .
H55A H 0.2845 0.0956 -0.0303 0.060 Uiso 1 1 calc R . .
C56 C 0.4680(4) 0.1293(3) 0.0165(2) 0.0403(9) Uani 1 1 d . . .
H56A H 0.5164 0.1031 -0.0185 0.048 Uiso 1 1 calc R . .
C62 C 0.3297(7) 0.1563(4) 0.3851(3) 0.0740(16) Uani 1 1 d . . .
H62A H 0.2395 0.1601 0.3685 0.089 Uiso 1 1 calc R A 1
C63 C 0.4134(10) 0.1067(5) 0.3464(4) 0.097(3) Uani 1 1 d . C .
H63A H 0.3749 0.0747 0.3060 0.117 Uiso 1 1 calc R B 1
C61A C 0.3691(13) 0.1978(8) 0.4429(6) 0.045(3) Uani 0.489(7) 1 d P C 1
H61A H 0.3110 0.2274 0.4718 0.054 Uiso 0.489(7) 1 calc PR C 1
C64A C 0.5224(17) 0.1009(12) 0.3583(7) 0.074(4) Uani 0.489(7) 1 d P C 1
H64A H 0.5729 0.0660 0.3283 0.088 Uiso 0.489(7) 1 calc PR C 1
C65A C 0.5812(12) 0.1430(10) 0.4147(6) 0.078(4) Uani 0.489(7) 1 d P C 1
H65A H 0.6738 0.1384 0.4255 0.093 Uiso 0.489(7) 1 calc PR C 1
C66A C 0.5039(11) 0.1947(8) 0.4584(5) 0.064(3) Uani 0.489(7) 1 d P C 1
H66A H 0.5446 0.2270 0.4981 0.077 Uiso 0.489(7) 1 calc PR C 1
C61B C 0.3519(10) 0.1553(8) 0.4570(5) 0.038(2) Uani 0.511(7) 1 d P C 2
H61B H 0.3032 0.1967 0.4834 0.046 Uiso 0.511(7) 1 calc PR C 2
C64B C 0.5219(11) 0.0506(9) 0.3845(8) 0.066(3) Uani 0.511(7) 1 d P C 2
H64B H 0.5864 0.0207 0.3598 0.079 Uiso 0.511(7) 1 calc PR C 2
C65B C 0.5253(8) 0.0440(7) 0.4538(5) 0.057(3) Uani 0.511(7) 1 d P C 2
H65B H 0.5856 0.0028 0.4770 0.069 Uiso 0.511(7) 1 calc PR C 2
C66B C 0.4420(8) 0.0964(7) 0.4916(5) 0.055(3) Uani 0.511(7) 1 d P C 2
H66B H 0.4463 0.0922 0.5402 0.067 Uiso 0.511(7) 1 calc PR C 2
C71 C 0.2406(5) 0.4545(4) 0.5526(2) 0.0626(15) Uani 1 1 d . . .
C72 C 0.1143(5) 0.4264(5) 0.5722(2) 0.0676(16) Uani 1 1 d . C .
H72A H 0.0849 0.3600 0.5720 0.081 Uiso 1 1 calc R . .
C73 C 0.0306(6) 0.4982(5) 0.5925(3) 0.0752(18) Uani 1 1 d . . .
H73A H -0.0551 0.4797 0.6069 0.090 Uiso 1 1 calc R C .
C74 C 0.0715(7) 0.5932(5) 0.5916(3) 0.084(2) Uani 1 1 d . C .
H74A H 0.0136 0.6407 0.6048 0.101 Uiso 1 1 calc R . .
C75 C 0.1955(6) 0.6214(5) 0.5720(3) 0.0836(19) Uani 1 1 d . . .
H75A H 0.2233 0.6881 0.5715 0.100 Uiso 1 1 calc R C .
C76 C 0.2806(6) 0.5518(5) 0.5526(3) 0.0762(18) Uani 1 1 d . C .
H76A H 0.3667 0.5713 0.5394 0.091 Uiso 1 1 calc R . .
C81 C 0.5165(4) 0.4383(3) 0.6579(2) 0.0422(10) Uani 1 1 d . C .
C82 C 0.4418(4) 0.4833(3) 0.7052(2) 0.0498(11) Uani 1 1 d . . .
H82A H 0.3633 0.4510 0.7197 0.060 Uiso 1 1 calc R C .
C83 C 0.4810(5) 0.5742(3) 0.7312(3) 0.0589(12) Uani 1 1 d . C .
H83A H 0.4305 0.6034 0.7641 0.071 Uiso 1 1 calc R . .
C84 C 0.5929(6) 0.6223(4) 0.7094(3) 0.0682(14) Uani 1 1 d . . .
H84A H 0.6181 0.6857 0.7260 0.082 Uiso 1 1 calc R C .
C85 C 0.6686(6) 0.5786(4) 0.6635(3) 0.0678(14) Uani 1 1 d . C .
H85A H 0.7466 0.6117 0.6489 0.081 Uiso 1 1 calc R . .
C86 C 0.6316(5) 0.4871(4) 0.6385(2) 0.0546(12) Uani 1 1 d . . .
H86A H 0.6855 0.4570 0.6077 0.066 Uiso 1 1 calc R C .
C91 C 0.3973(4) 0.1807(3) 0.73253(18) 0.0348(8) Uani 1 1 d . . .
C92 C 0.3396(4) 0.0916(3) 0.7523(2) 0.0418(9) Uani 1 1 d . C .
H92A H 0.2535 0.0707 0.7334 0.050 Uiso 1 1 calc R . .
C93 C 0.4070(5) 0.0336(3) 0.7992(2) 0.0488(10) Uani 1 1 d . . .
H93A H 0.3665 -0.0266 0.8120 0.059 Uiso 1 1 calc R C .
C94 C 0.5314(5) 0.0621(3) 0.8273(2) 0.0492(11) Uani 1 1 d . C .
H94A H 0.5769 0.0214 0.8589 0.059 Uiso 1 1 calc R . .
C95 C 0.5900(5) 0.1498(3) 0.8096(2) 0.0522(11) Uani 1 1 d . . .
H95A H 0.6759 0.1699 0.8292 0.063 Uiso 1 1 calc R C .
C96 C 0.5231(4) 0.2089(3) 0.7628(2) 0.0459(10) Uani 1 1 d . C .
H96A H 0.5638 0.2697 0.7513 0.055 Uiso 1 1 calc R . .
C101 C 0.0492(5) 0.1547(3) 0.6040(3) 0.0605(13) Uani 1 1 d . . .
C102 C -0.0388(8) 0.1228(6) 0.5493(4) 0.112(3) Uani 1 1 d . C .
H10A H -0.0060 0.1085 0.5062 0.135 Uiso 1 1 calc R . .
C103 C -0.1737(10) 0.1121(9) 0.5575(6) 0.171(6) Uani 1 1 d . . .
H10B H -0.2326 0.0946 0.5188 0.205 Uiso 1 1 calc R C .
C104 C -0.2228(7) 0.1254(6) 0.6174(7) 0.143(5) Uani 1 1 d . C .
H10C H -0.3155 0.1142 0.6217 0.171 Uiso 1 1 calc R . .
C105 C -0.1389(6) 0.1562(4) 0.6754(4) 0.095(2) Uani 1 1 d . . .
H105 H -0.1737 0.1674 0.7185 0.114 Uiso 1 1 calc R C .
C106 C -0.0042(5) 0.1695(4) 0.6668(3) 0.0670(15) Uani 1 1 d . C .
H10F H 0.0539 0.1894 0.7053 0.080 Uiso 1 1 calc R . .

loop_
_atom_site_aniso_label
_atom_site_aniso_U_11
_atom_site_aniso_U_22
_atom_site_aniso_U_33
_atom_site_aniso_U_23
_atom_site_aniso_U_13
_atom_site_aniso_U_12
P1 0.0287(4) 0.0283(4) 0.0252(4) 0.0009(3) 0.0022(3) 0.0029(3)
P2 0.0233(4) 0.0309(5) 0.0317(5) -0.0054(4) 0.0020(3) 0.0016(3)
P3 0.0317(5) 0.0297(4) 0.0288(4) 0.0002(4) 0.0075(4) -0.0014(4)
P4 0.0276(4) 0.0310(4) 0.0243(4) -0.0006(3) 0.0011(3) 0.0013(4)
P5 0.0269(4) 0.0275(4) 0.0276(4) 0.0009(3) 0.0022(3) 0.0003(3)
P6 0.0574(8) 0.1435(15) 0.0296(6) -0.0229(7) -0.0096(5) 0.0530(9)
P7 0.0670(8) 0.1059(11) 0.0275(5) 0.0138(6) 0.0102(5) 0.0508(8)
P8 0.0382(6) 0.0641(7) 0.0298(5) 0.0066(5) 0.0071(4) 0.0221(5)
P9 0.0332(5) 0.0496(6) 0.0276(5) -0.0071(4) 0.0001(4) 0.0110(4)
P10 0.0617(8) 0.0715(8) 0.0413(6) -0.0265(6) -0.0220(6) 0.0343(7)
C11 0.045(2) 0.0313(18) 0.0289(18) -0.0017(15) -0.0058(16) 0.0078(16)
C12 0.072(3) 0.051(3) 0.046(2) 0.005(2) -0.005(2) 0.024(2)
C13 0.092(4) 0.057(3) 0.070(4) -0.001(3) -0.025(3) 0.037(3)
C14 0.162(7) 0.058(3) 0.047(3) 0.003(3) -0.038(4) 0.043(4)
C15 0.185(8) 0.104(5) 0.033(3) 0.012(3) -0.005(4) 0.063(5)
C16 0.109(5) 0.084(4) 0.034(2) 0.012(2) 0.007(3) 0.048(3)
C21 0.0290(18) 0.0296(17) 0.0305(18) -0.0027(14) -0.0003(14) 0.0024(14)
C22 0.033(2) 0.040(2) 0.040(2) -0.0067(17) 0.0033(16) 0.0032(16)
C23 0.055(3) 0.039(2) 0.038(2) -0.0069(17) 0.0041(19) 0.0060(19)
C24 0.056(3) 0.038(2) 0.048(2) -0.0106(19) -0.009(2) -0.0021(19)
C25 0.034(2) 0.050(2) 0.063(3) -0.010(2) -0.0076(19) -0.0051(18)
C26 0.030(2) 0.041(2) 0.048(2) -0.0092(18) 0.0024(17) 0.0003(16)
C31 0.0317(18) 0.0328(18) 0.0271(17) 0.0035(14) 0.0036(14) 0.0036(14)
C32 0.0320(19) 0.0337(19) 0.0328(18) 0.0061(15) -0.0044(15) 0.0049(15)
C33 0.031(2) 0.049(2) 0.042(2) 0.0069(18) 0.0034(16) 0.0110(17)
C34 0.047(2) 0.042(2) 0.044(2) -0.0054(18) -0.0043(18) 0.0186(19)
C35 0.057(3) 0.033(2) 0.062(3) -0.0054(19) -0.002(2) 0.0036(19)
C36 0.041(2) 0.033(2) 0.054(2) -0.0001(18) 0.0048(19) -0.0032(17)
C41 0.0275(17) 0.0343(18) 0.0235(16) -0.0034(14) -0.0012(13) 0.0024(14)
C42 0.048(2) 0.042(2) 0.0310(19) -0.0034(16) 0.0092(17) -0.0021(18)
C43 0.049(2) 0.056(3) 0.035(2) -0.0052(18) 0.0170(18) -0.009(2)
C44 0.042(2) 0.059(3) 0.039(2) -0.0063(19) 0.0139(18) 0.011(2)
C45 0.073(3) 0.041(2) 0.062(3) 0.004(2) 0.030(3) 0.015(2)
C46 0.054(3) 0.039(2) 0.052(2) 0.0007(19) 0.024(2) 0.0018(19)
C51 0.0280(17) 0.0252(16) 0.0372(19) 0.0062(14) 0.0036(15) -0.0015(13)
C52 0.032(2) 0.042(2) 0.053(2) -0.0047(19) 0.0112(18) -0.0037(17)
C53 0.038(2) 0.054(3) 0.082(3) -0.008(3) 0.021(2) -0.002(2)
C54 0.026(2) 0.050(3) 0.094(4) 0.011(3) 0.002(2) -0.0083(19)
C55 0.037(2) 0.051(3) 0.059(3) 0.009(2) -0.007(2) -0.0109(19)
C56 0.038(2) 0.040(2) 0.041(2) 0.0051(17) 0.0033(17) -0.0082(17)
C62 0.112(5) 0.064(3) 0.048(3) -0.012(3) 0.022(3) 0.007(3)
C63 0.163(8) 0.068(4) 0.066(4) -0.018(3) 0.050(5) 0.004(5)
C61A 0.051(7) 0.041(7) 0.045(6) 0.007(5) 0.012(5) 0.020(6)
C64A 0.107(12) 0.061(8) 0.058(8) 0.000(6) 0.035(8) 0.015(9)
C65A 0.074(8) 0.111(10) 0.054(6) -0.010(7) 0.012(6) 0.047(7)
C66A 0.069(7) 0.085(8) 0.040(5) -0.020(5) -0.004(5) 0.025(6)
C61B 0.035(4) 0.041(6) 0.038(6) -0.020(5) 0.006(4) -0.006(5)
C64B 0.057(6) 0.056(7) 0.090(10) -0.025(6) 0.043(6) -0.002(5)
C65B 0.033(4) 0.065(6) 0.074(7) -0.024(5) 0.002(4) 0.004(4)
C66B 0.041(5) 0.068(6) 0.057(6) -0.024(5) -0.001(4) 0.012(4)
C71 0.069(3) 0.096(4) 0.030(2) 0.013(2) 0.009(2) 0.053(3)
C72 0.067(3) 0.103(4) 0.037(2) 0.008(3) 0.002(2) 0.049(3)
C73 0.062(3) 0.124(6) 0.045(3) 0.007(3) 0.004(2) 0.051(4)
C74 0.094(5) 0.115(5) 0.050(3) -0.004(3) 0.002(3) 0.069(4)
C75 0.090(5) 0.100(5) 0.067(4) 0.000(3) 0.016(3) 0.049(4)
C76 0.080(4) 0.113(5) 0.043(3) 0.017(3) 0.015(3) 0.053(4)
C81 0.038(2) 0.056(2) 0.035(2) 0.0158(18) 0.0045(17) 0.0156(19)
C82 0.048(3) 0.049(3) 0.054(3) 0.008(2) 0.013(2) 0.008(2)
C83 0.067(3) 0.051(3) 0.061(3) 0.007(2) 0.013(2) 0.014(2)
C84 0.089(4) 0.049(3) 0.066(3) 0.015(2) 0.011(3) 0.000(3)
C85 0.068(3) 0.072(4) 0.065(3) 0.023(3) 0.021(3) -0.003(3)
C86 0.053(3) 0.072(3) 0.041(2) 0.021(2) 0.013(2) 0.016(2)
C91 0.036(2) 0.045(2) 0.0234(17) -0.0078(15) 0.0034(14) 0.0046(16)
C92 0.034(2) 0.054(2) 0.038(2) -0.0027(18) 0.0060(17) -0.0005(18)
C93 0.061(3) 0.047(2) 0.039(2) 0.0037(19) 0.008(2) 0.003(2)
C94 0.065(3) 0.054(3) 0.029(2) 0.0030(18) -0.0006(19) 0.014(2)
C95 0.051(3) 0.067(3) 0.035(2) 0.001(2) -0.0166(19) 0.000(2)
C96 0.053(3) 0.046(2) 0.035(2) 0.0020(18) -0.0117(18) -0.008(2)
C101 0.055(3) 0.049(3) 0.073(3) -0.005(2) -0.034(3) 0.011(2)
C102 0.103(6) 0.138(7) 0.083(5) 0.019(4) -0.057(4) -0.026(5)
C103 0.106(8) 0.231(13) 0.152(9) 0.080(9) -0.090(7) -0.076(8)
C104 0.053(4) 0.108(6) 0.256(13) 0.085(8) -0.054(6) -0.023(4)
C105 0.050(3) 0.047(3) 0.188(8) -0.020(4) 0.017(4) 0.006(2)
C106 0.040(2) 0.053(3) 0.108(4) -0.034(3) -0.002(3) 0.007(2)

loop_
_atom_type_symbol
_atom_type_description
_atom_type_scat_dispersion_real
_atom_type_scat_dispersion_imag
_atom_type_scat_source
C C 0.0033 0.0016 'International Tables Vol C Tables 4.2.6.8 and 6.1.1.4'
H H 0.0000 0.0000 'International Tables Vol C Tables 4.2.6.8 and 6.1.1.4'
P P 0.1023 0.0942 'International Tables Vol C Tables 4.2.6.8 and 6.1.1.4'

loop_
_geom_angle_atom_site_label_1
_geom_angle_atom_site_label_2
_geom_angle_atom_site_label_3
_geom_angle
_geom_angle_site_symmetry_1
_geom_angle_site_symmetry_3
C11 P1 P2 98.72(13) . .
C11 P1 P5 100.53(12) . .
P2 P1 P5 92.87(5) . .
C21 P2 P3 103.34(12) . .
C21 P2 P1 102.05(12) . .
P3 P2 P1 99.58(5) . .
C31 P3 P4 103.24(12) . .
C31 P3 P2 106.48(12) . .
P4 P3 P2 94.74(5) . .
C41 P4 P3 99.01(12) . .
C41 P4 P5 101.25(12) . .
P3 P4 P5 107.28(5) . .
C51 P5 P1 103.31(12) . .
C51 P5 P4 97.10(12) . .
P1 P5 P4 101.91(5) . .
C61A P6 C61B 20.4(3) . .
C61A P6 P7 89.9(4) . .
C61B P6 P7 105.3(3) . .
C61A P6 P10 111.2(3) . .
C61B P6 P10 93.7(4) . .
P7 P6 P10 106.29(7) . .
C71 P7 P6 102.2(2) . .
C71 P7 P8 106.65(15) . .
P6 P7 P8 98.99(8) . .
C81 P8 P9 103.34(14) . .
C81 P8 P7 97.97(13) . .
P9 P8 P7 99.89(7) . .
C91 P9 P8 98.59(13) . .
C91 P9 P10 99.48(13) . .
P8 P9 P10 94.90(7) . .
C101 P10 P6 99.80(17) . .
C101 P10 P9 100.80(17) . .
P6 P10 P9 103.54(8) . .
C16 C11 C12 118.2(4) . .
C16 C11 P1 116.7(3) . .
C12 C11 P1 125.1(3) . .
C11 C12 C13 121.2(5) . .
C11 C12 H12A 119.4 . .
C13 C12 H12A 119.4 . .
C14 C13 C12 120.1(5) . .
C14 C13 H13A 119.9 . .
C12 C13 H13A 119.9 . .
C13 C14 C15 119.8(5) . .
C13 C14 H14A 120.1 . .
C15 C14 H14A 120.1 . .
C14 C15 C16 120.3(5) . .
C14 C15 H15A 119.9 . .
C16 C15 H15A 119.9 . .
C11 C16 C15 120.4(5) . .
C11 C16 H16A 119.8 . .
C15 C16 H16A 119.8 . .
C26 C21 C22 119.0(3) . .
C26 C21 P2 116.3(3) . .
C22 C21 P2 124.7(3) . .
C23 C22 C21 119.9(4) . .
C23 C22 H22A 120.1 . .
C21 C22 H22A 120.1 . .
C24 C23 C22 120.2(4) . .
C24 C23 H23A 119.9 . .
C22 C23 H23A 119.9 . .
C23 C24 C25 120.6(4) . .
C23 C24 H24A 119.7 . .
C25 C24 H24A 119.7 . .
C26 C25 C24 119.2(4) . .
C26 C25 H25A 120.4 . .
C24 C25 H25A 120.4 . .
C25 C26 C21 121.0(4) . .
C25 C26 H26A 119.5 . .
C21 C26 H26A 119.5 . .
C32 C31 C36 118.9(3) . .
C32 C31 P3 125.6(3) . .
C36 C31 P3 115.5(3) . .
C31 C32 C33 120.4(3) . .
C31 C32 H32A 119.8 . .
C33 C32 H32A 119.8 . .
C34 C33 C32 119.9(4) . .
C34 C33 H33A 120.1 . .
C32 C33 H33A 120.1 . .
C35 C34 C33 120.3(4) . .
C35 C34 H34A 119.8 . .
C33 C34 H34A 119.8 . .
C34 C35 C36 120.3(4) . .
C34 C35 H35A 119.9 . .
C36 C35 H35A 119.9 . .
C31 C36 C35 120.2(4) . .
C31 C36 H36A 119.9 . .
C35 C36 H36A 119.9 . .
C46 C41 C42 117.9(3) . .
C46 C41 P4 120.9(3) . .
C42 C41 P4 120.4(3) . .
C43 C42 C41 121.0(4) . .
C43 C42 H42A 119.5 . .
C41 C42 H42A 119.5 . .
C44 C43 C42 120.4(4) . .
C44 C43 H43A 119.8 . .
C42 C43 H43A 119.8 . .
C45 C44 C43 119.4(4) . .
C45 C44 H44A 120.3 . .
C43 C44 H44A 120.3 . .
C44 C45 C46 120.9(4) . .
C44 C45 H45A 119.5 . .
C46 C45 H45A 119.5 . .
C41 C46 C45 120.4(4) . .
C41 C46 H46A 119.8 . .
C45 C46 H46A 119.8 . .
C52 C51 C56 118.5(4) . .
C52 C51 P5 125.2(3) . .
C56 C51 P5 116.2(3) . .
C51 C52 C53 120.0(4) . .
C51 C52 H52A 120.0 . .
C53 C52 H52A 120.0 . .
C54 C53 C52 120.9(4) . .
C54 C53 H53A 119.5 . .
C52 C53 H53A 119.5 . .
C55 C54 C53 119.4(4) . .
C55 C54 H54A 120.3 . .
C53 C54 H54A 120.3 . .
C54 C55 C56 120.4(4) . .
C54 C55 H55A 119.8 . .
C56 C55 H55A 119.8 . .
C51 C56 C55 120.7(4) . .
C51 C56 H56A 119.7 . .
C55 C56 H56A 119.7 . .
C61A C62 C63 122.7(9) . .
C61A C62 C61B 28.3(4) . .
C63 C62 C61B 118.2(7) . .
C61A C62 H62A 118.7 . .
C63 C62 H62A 118.7 . .
C61B C62 H62A 115.1 . .
C64A C63 C62 125.8(11) . .
C64A C63 C64B 33.8(8) . .
C62 C63 C64B 117.9(7) . .
C64A C63 H63A 117.1 . .
C62 C63 H63A 117.1 . .
C64B C63 H63A 113.5 . .
C62 C61A C66A 113.1(10) . .
C62 C61A P6 117.2(9) . .
C66A C61A P6 129.3(9) . .
C62 C61A H61A 123.4 . .
C66A C61A H61A 123.4 . .
P6 C61A H61A 8.2 . .
C63 C64A C65A 119.7(13) . .
C63 C64A H64A 120.2 . .
C65A C64A H64A 120.2 . .
C64A C65A C66A 119.0(12) . .
C64A C65A H65A 120.5 . .
C66A C65A H65A 120.5 . .
C61A C66A C65A 119.5(10) . .
C61A C66A H66A 120.3 . .
C65A C66A H66A 120.3 . .
C66B C61B C62 123.3(9) . .
C66B C61B P6 126.9(8) . .
C62 C61B P6 109.8(7) . .
C66B C61B H61B 118.3 . .
C62 C61B H61B 118.3 . .
P6 C61B H61B 8.8 . .
C65B C64B C63 119.6(8) . .
C65B C64B H64B 120.2 . .
C63 C64B H64B 120.2 . .
C64B C65B C66B 121.0(10) . .
C64B C65B H65B 119.5 . .
C66B C65B H65B 119.5 . .
C65B C66B C61B 119.1(9) . .
C65B C66B H66B 120.5 . .
C61B C66B H66B 120.5 . .
C76 C71 C72 119.4(5) . .
C76 C71 P7 115.3(4) . .
C72 C71 P7 125.3(5) . .
C71 C72 C73 119.0(6) . .
C71 C72 H72A 120.5 . .
C73 C72 H72A 120.5 . .
C74 C73 C72 120.6(6) . .
C74 C73 H73A 119.7 . .
C72 C73 H73A 119.7 . .
C73 C74 C75 120.7(5) . .
C73 C74 H74A 119.7 . .
C75 C74 H74A 119.7 . .
C74 C75 C76 119.8(7) . .
C74 C75 H75A 120.1 . .
C76 C75 H75A 120.1 . .
C71 C76 C75 120.6(6) . .
C71 C76 H76A 119.7 . .
C75 C76 H76A 119.7 . .
C86 C81 C82 118.1(4) . .
C86 C81 P8 116.5(3) . .
C82 C81 P8 125.4(3) . .
C83 C82 C81 120.8(4) . .
C83 C82 H82A 119.6 . .
C81 C82 H82A 119.6 . .
C84 C83 C82 120.0(5) . .
C84 C83 H83A 120.0 . .
C82 C83 H83A 120.0 . .
C83 C84 C85 120.1(5) . .
C83 C84 H84A 120.0 . .
C85 C84 H84A 120.0 . .
C84 C85 C86 120.2(5) . .
C84 C85 H85A 119.9 . .
C86 C85 H85A 119.9 . .
C85 C86 C81 120.9(4) . .
C85 C86 H86A 119.6 . .
C81 C86 H86A 119.6 . .
C96 C91 C92 117.4(4) . .
C96 C91 P9 121.1(3) . .
C92 C91 P9 121.2(3) . .
C93 C92 C91 120.6(4) . .
C93 C92 H92A 119.7 . .
C91 C92 H92A 119.7 . .
C94 C93 C92 120.8(4) . .
C94 C93 H93A 119.6 . .
C92 C93 H93A 119.6 . .
C93 C94 C95 119.9(4) . .
C93 C94 H94A 120.0 . .
C95 C94 H94A 120.0 . .
C94 C95 C96 119.8(4) . .
C94 C95 H95A 120.1 . .
C96 C95 H95A 120.1 . .
C95 C96 C91 121.4(4) . .
C95 C96 H96A 119.3 . .
C91 C96 H96A 119.3 . .
C106 C101 C102 117.1(6) . .
C106 C101 P10 123.4(4) . .
C102 C101 P10 118.7(5) . .
C103 C102 C101 120.3(8) . .
C103 C102 H10A 119.8 . .
C101 C102 H10A 119.8 . .
C104 C103 C102 121.9(8) . .
C104 C103 H10B 119.1 . .
C102 C103 H10B 119.1 . .
C103 C104 C105 120.7(8) . .
C103 C104 H10C 119.7 . .
C105 C104 H10C 119.7 . .
C106 C105 C104 117.5(8) . .
C106 C105 H105 121.3 . .
C104 C105 H105 121.3 . .
C105 C106 C101 122.4(6) . .
C105 C106 H10F 118.8 . .
C101 C106 H10F 118.8 . .

loop_
_geom_bond_atom_site_label_1
_geom_bond_atom_site_label_2
_geom_bond_distance
_geom_bond_site_symmetry_2
P1 C11 1.841(4) .
P1 P2 2.2159(14) .
P1 P5 2.2182(14) .
P2 C21 1.843(4) .
P2 P3 2.2079(15) .
P3 C31 1.832(4) .
P3 P4 2.2022(14) .
P4 C41 1.844(3) .
P4 P5 2.2391(14) .
P5 C51 1.845(4) .
P6 C61A 1.877(12) .
P6 C61B 1.904(11) .
P6 P7 2.195(3) .
P6 P10 2.217(2) .
P7 C71 1.837(5) .
P7 P8 2.2209(16) .
P8 C81 1.831(5) .
P8 P9 2.2152(16) .
P9 C91 1.842(4) .
P9 P10 2.2225(17) .
P10 C101 1.840(5) .
C11 C16 1.372(6) .
C11 C12 1.381(6) .
C12 C13 1.385(6) .
C12 H12A 0.9500 .
C13 C14 1.362(8) .
C13 H13A 0.9500 .
C14 C15 1.363(9) .
C14 H14A 0.9500 .
C15 C16 1.404(7) .
C15 H15A 0.9500 .
C16 H16A 0.9500 .
C21 C26 1.386(5) .
C21 C22 1.393(5) .
C22 C23 1.389(5) .
C22 H22A 0.9500 .
C23 C24 1.368(6) .
C23 H23A 0.9500 .
C24 C25 1.387(6) .
C24 H24A 0.9500 .
C25 C26 1.382(6) .
C25 H25A 0.9500 .
C26 H26A 0.9500 .
C31 C32 1.388(5) .
C31 C36 1.391(5) .
C32 C33 1.395(5) .
C32 H32A 0.9500 .
C33 C34 1.377(6) .
C33 H33A 0.9500 .
C34 C35 1.369(6) .
C34 H34A 0.9500 .
C35 C36 1.393(6) .
C35 H35A 0.9500 .
C36 H36A 0.9500 .
C41 C46 1.379(5) .
C41 C42 1.394(5) .
C42 C43 1.385(5) .
C42 H42A 0.9500 .
C43 C44 1.369(6) .
C43 H43A 0.9500 .
C44 C45 1.366(6) .
C44 H44A 0.9500 .
C45 C46 1.393(6) .
C45 H45A 0.9500 .
C46 H46A 0.9500 .
C51 C52 1.389(5) .
C51 C56 1.391(5) .
C52 C53 1.390(6) .
C52 H52A 0.9500 .
C53 C54 1.378(7) .
C53 H53A 0.9500 .
C54 C55 1.366(7) .
C54 H54A 0.9500 .
C55 C56 1.392(5) .
C55 H55A 0.9500 .
C56 H56A 0.9500 .
C62 C61A 1.293(14) .
C62 C63 1.381(8) .
C62 C61B 1.407(12) .
C62 H62A 0.9500 .
C63 C64A 1.117(16) .
C63 C64B 1.531(17) .
C63 H63A 0.9500 .
C61A C66A 1.377(16) .
C61A H61A 0.9500 .
C64A C65A 1.331(19) .
C64A H64A 0.9500 .
C65A C66A 1.414(13) .
C65A H65A 0.9500 .
C66A H66A 0.9500 .
C61B C66B 1.396(15) .
C61B H61B 0.9500 .
C64B C65B 1.354(16) .
C64B H64B 0.9500 .
C65B C66B 1.388(12) .
C65B H65B 0.9500 .
C66B H66B 0.9500 .
C71 C76 1.384(8) .
C71 C72 1.393(7) .
C72 C73 1.412(7) .
C72 H72A 0.9500 .
C73 C74 1.357(9) .
C73 H73A 0.9500 .
C74 C75 1.372(9) .
C74 H74A 0.9500 .
C75 C76 1.394(7) .
C75 H75A 0.9500 .
C76 H76A 0.9500 .
C81 C86 1.387(6) .
C81 C82 1.399(6) .
C82 C83 1.381(7) .
C82 H82A 0.9500 .
C83 C84 1.374(7) .
C83 H83A 0.9500 .
C84 C85 1.377(7) .
C84 H84A 0.9500 .
C85 C86 1.379(7) .
C85 H85A 0.9500 .
C86 H86A 0.9500 .
C91 C96 1.399(5) .
C91 C92 1.401(6) .
C92 C93 1.388(6) .
C92 H92A 0.9500 .
C93 C94 1.372(6) .
C93 H93A 0.9500 .
C94 C95 1.376(6) .
C94 H94A 0.9500 .
C95 C96 1.393(6) .
C95 H95A 0.9500 .
C96 H96A 0.9500 .
C101 C106 1.393(8) .
C101 C102 1.395(7) .
C102 C103 1.382(12) .
C102 H10A 0.9500 .
C103 C104 1.318(15) .
C103 H10B 0.9500 .
C104 C105 1.416(12) .
C104 H10C 0.9500 .
C105 C106 1.384(7) .
C105 H105 0.9500 .
C106 H10F 0.9500 .
